data_9017073
loop_
_publ_author_name
'Yang, H.'
'Martinelli, L.'
'Tasso, F.'
'Sprocati, A. R.'
'Pinzari, F.'
'Liu, Z.'
'Downs, R. T.'
'Sun, H. J.'

_publ_section_title
;
 A new biogenic, struvite-related phosphate, the ammonium-analog of hazenite,
 (NH4)NaMg2(PO4)2*14H2O
;
_journal_name_full 'American Mineralogist'
_journal_page_first 1761
_journal_page_last 1766
_journal_volume 99
_journal_year 2014
_chemical_compound_source Synthetic
_chemical_formula_sum 'H28 K0.216 Mg2 N0.784 Na O22 P2'
_space_group_IT_number 62
_space_group_name_Hall '-P 2bc 2a'
_space_group_name_H-M_alt 'P m n b'
_symmetry_space_group_name_H-M 'P m n b'
_cell_angle_alpha 90
_cell_angle_beta 90
_cell_angle_gamma 90
_cell_length_a 6.9661
_cell_length_b 25.236
_cell_length_c 11.2919
_cell_formula_units_Z 4
_cell_volume 1985.076
_database_code_amcsd 0020336
_exptl_crystal_density_diffrn 1.784
_cod_data_source_file inputs/fixed/downloads/05/05794.cif
_cod_data_source_block 05794
_cod_original_cell_volume 1985.077
_cod_original_formula_sum '(N.784 K.216) Na Mg2 P2 O22 H28'
_cod_database_code 9017073
_amcsd_formula_title (NH4)NaMg2(PO4)2*14H2O

loop_
_space_group_symop_operation_xyz
x,y,z
1/2-x,y,z
1/2+x,-y,-z
1/2+x,1/2-y,1/2+z
1/2-x,1/2+y,1/2-z
x,1/2+y,1/2-z
-x,1/2-y,1/2+z
-x,-y,-z

loop_
_atom_site_aniso_label
_atom_site_aniso_U_11
_atom_site_aniso_U_22
_atom_site_aniso_U_33
_atom_site_aniso_U_12
_atom_site_aniso_U_13
_atom_site_aniso_U_23
N 0.05050 0.02950 0.03560 0.00000 0.00000 -0.00800
K 0.05050 0.02950 0.03560 0.00000 0.00000 -0.00800
Na 0.02800 0.04200 0.04010 0.00000 0.00000 0.01140
Mg1 0.01390 0.01420 0.01490 0.00000 0.00000 0.00210
Mg2 0.01850 0.01520 0.01410 0.00000 0.00000 0.00070
P1 0.01570 0.01520 0.01390 0.00000 0.00000 -0.00090
P2 0.01320 0.01470 0.01450 0.00000 0.00000 0.00230
O1 0.02300 0.02890 0.01270 0.00000 0.00000 -0.00190
O2 0.02690 0.01790 0.02180 0.00000 0.00000 0.00190
O3 0.01720 0.02060 0.02240 0.00240 0.00020 -0.00290
O4 0.02290 0.01530 0.03410 0.00000 0.00000 -0.00010
O5 0.02240 0.02810 0.01510 0.00000 0.00000 0.00070
O6 0.01620 0.02160 0.01980 -0.00140 0.00190 0.00620
O7 0.02070 0.03180 0.03520 0.00000 0.00000 0.01800
O8 0.01450 0.04690 0.04840 0.00000 0.00000 0.03360
O9 0.02370 0.03490 0.01730 -0.01070 0.00280 -0.00100
O10 0.02030 0.01940 0.03020 -0.00160 -0.00640 0.00010
O11 0.03060 0.01820 0.03870 0.00040 0.01240 0.00700
O12 0.02730 0.02670 0.01740 0.00480 0.00000 0.00220
O13 0.01710 0.02550 0.04170 0.00000 0.00000 -0.01290
O14 0.06810 0.01710 0.02760 0.00000 0.00000 -0.00190
O15 0.04210 0.02720 0.02930 -0.00030 0.00930 -0.00190

loop_
_atom_site_label
_atom_site_fract_x
_atom_site_fract_y
_atom_site_fract_z
_atom_site_occupancy
_atom_site_U_iso_or_equiv
N 0.75000 0.22146 0.49832 0.78400 0.03860
K 0.75000 0.22146 0.49832 0.21600 0.03860
Na 0.75000 0.00057 0.92664 1.00000 0.03670
Mg1 0.75000 0.95466 0.63939 1.00000 0.01430
Mg2 0.75000 0.22385 0.83704 1.00000 0.01600
P1 0.25000 0.12865 0.72105 1.00000 0.01490
P2 0.75000 0.12589 0.21724 1.00000 0.01420
O1 0.25000 0.13574 0.85720 1.00000 0.02150
O2 0.25000 0.18372 0.66140 1.00000 0.02220
O3 0.43170 0.09817 0.68450 1.00000 0.02010
O4 0.75000 0.06616 0.19070 1.00000 0.02410
O5 0.75000 0.13598 0.35150 1.00000 0.02190
O6 0.93110 0.15090 0.16160 1.00000 0.01920
O7 0.75000 0.00987 0.50720 1.00000 0.02920
O8 0.75000 0.89480 0.76150 1.00000 0.03660
O9 0.53590 0.91630 0.54490 1.00000 0.02530
O10 0.95860 0.99535 0.73730 1.00000 0.02330
O11 0.53410 0.25019 0.72620 1.00000 0.02920
O12 0.96440 0.19572 0.94840 1.00000 0.02380
O13 0.75000 0.15560 0.72950 1.00000 0.02810
O14 0.75000 0.29694 0.92750 1.00000 0.03760
O15 0.01140 0.05941 0.98120 1.00000 0.03290
H11 0.83400 0.02600 0.48700 1.00000 0.04000
H21 0.84300 0.88000 0.78900 1.00000 0.04000
H31 0.45300 0.89900 0.57300 1.00000 0.04000
H32 0.54600 0.90900 0.47300 1.00000 0.04000
H41 0.06600 0.97600 0.75700 1.00000 0.04000
H42 0.99400 0.02500 0.72700 1.00000 0.04000
H51 0.44600 0.22800 0.71500 1.00000 0.04000
H52 0.51200 0.27700 0.71700 1.00000 0.04000
H61 0.93200 0.18200 0.01600 1.00000 0.04000
H62 0.05300 0.17400 0.91800 1.00000 0.04000
H71 0.84100 0.13600 0.72600 1.00000 0.04000
H81 0.75000 0.31700 0.89600 1.00000 0.04000
H82 0.75000 0.30000 0.01100 1.00000 0.04000
H91 0.05300 0.08100 0.94600 1.00000 0.04000
H92 0.96000 0.07600 0.03800 1.00000 0.04000

loop_
_cod_related_entry_id
_cod_related_entry_database
_cod_related_entry_code
1 AMCSD 0020336
